data_2224661
loop_
_publ_author_name
'Hashmi, A. Stephen K.'
'Lothsch\"utz, Christian'
'Rominger, Frank'

_publ_section_title
;
 Chlorido[3,3'-dibutyl-5,5'-(pyridine-2,6-diyl)dipyrazol-1-ido]gold(III)
;
_journal_coeditor_code HG2593
_journal_issue 1
_journal_name_full 'Acta Crystallographica Section E'
_journal_page_first m64
_journal_paper_doi 10.1107/S1600536809050995
_journal_volume 66
_journal_year 2010
_chemical_formula_iupac '[Au Cl (C19 H23 N5)]'
_chemical_formula_moiety 'C19 H23 Au Cl N5'
_chemical_formula_sum 'C19 H23 Au Cl N5'
_chemical_formula_weight 553.84
_chemical_name_systematic
;
Chlorido[3,3'-dibutyl-5,5'-(pyridine-2,6-diyl)dipyrazol-1-ido]gold(III)
;
_space_group_IT_number 14
_symmetry_cell_setting monoclinic
_symmetry_space_group_name_Hall '-P 2ybc'
_symmetry_space_group_name_H-M 'P 1 21/c 1'
_atom_sites_solution_hydrogens geom
_atom_sites_solution_primary direct
_atom_sites_solution_secondary difmap
_audit_creation_method SHELXL-97
_cell_angle_alpha 90.00
_cell_angle_beta 101.3720(10)
_cell_angle_gamma 90.00
_cell_formula_units_Z 4
_cell_length_a 9.0003(3)
_cell_length_b 24.2220(7)
_cell_length_c 9.3042(3)
_cell_measurement_reflns_used 6701
_cell_measurement_temperature 200(2)
_cell_volume 1988.54(11)
_computing_cell_refinement 'SAINT (Siemens, 1996)'
_computing_data_collection 'SMART (Siemens, 1996)'
_computing_data_reduction 'SAINT (Siemens, 1996)'
_computing_molecular_graphics 'SHELXTL (Sheldrick, 2008a)'
_computing_publication_material 'SHELXTL (Sheldrick, 2008a)'
_computing_structure_refinement 'SHELXTL (Sheldrick, 2008a)'
_computing_structure_solution 'SHELXTL (Sheldrick, 2008a)'
_diffrn_ambient_temperature 200(2)
_diffrn_measured_fraction_theta_full 0.998
_diffrn_measured_fraction_theta_max 0.998
_diffrn_measurement_device_type 'Bruker SMART CCD'
_diffrn_measurement_method '\w scans'
_diffrn_radiation_monochromator graphite
_diffrn_radiation_source 'fine-focus sealed tube'
_diffrn_radiation_type MoK\a
_diffrn_radiation_wavelength 0.71073
_diffrn_reflns_av_R_equivalents 0.0910
_diffrn_reflns_av_sigmaI/netI 0.0801
_diffrn_reflns_limit_h_max 11
_diffrn_reflns_limit_h_min -11
_diffrn_reflns_limit_k_max 31
_diffrn_reflns_limit_k_min -31
_diffrn_reflns_limit_l_max 12
_diffrn_reflns_limit_l_min -12
_diffrn_reflns_number 19560
_diffrn_reflns_theta_full 27.46
_diffrn_reflns_theta_max 27.46
_diffrn_reflns_theta_min 1.68
_diffrn_standards_number 0
_exptl_absorpt_coefficient_mu 7.545
_exptl_absorpt_correction_T_max 0.7523
_exptl_absorpt_correction_T_min 0.3782
_exptl_absorpt_correction_type multi-scan
_exptl_absorpt_process_details
;
SADABS (Sheldrick, 2008b)
;
_exptl_crystal_colour orange
_exptl_crystal_density_diffrn 1.850
_exptl_crystal_density_method 'not measured'
_exptl_crystal_description polyhedron
_exptl_crystal_F_000 1072
_exptl_crystal_size_max 0.16
_exptl_crystal_size_mid 0.04
_exptl_crystal_size_min 0.04
_refine_diff_density_max 0.911
_refine_diff_density_min -1.012
_refine_ls_extinction_method none
_refine_ls_goodness_of_fit_ref 1.070
_refine_ls_hydrogen_treatment constr
_refine_ls_matrix_type full
_refine_ls_number_parameters 235
_refine_ls_number_reflns 4539
_refine_ls_number_restraints 0
_refine_ls_restrained_S_all 1.070
_refine_ls_R_factor_all 0.0927
_refine_ls_R_factor_gt 0.0482
_refine_ls_shift/su_max 0.001
_refine_ls_shift/su_mean 0.000
_refine_ls_structure_factor_coef Fsqd
_refine_ls_weighting_details 'calc w=1/[\s^2^(Fo^2^)+(0.0241P)^2^+2.5681P] where P=(Fo^2^+2Fc^2^)/3'
_refine_ls_weighting_scheme calc
_refine_ls_wR_factor_gt 0.0764
_refine_ls_wR_factor_ref 0.0889
_reflns_number_gt 3103
_reflns_number_total 4539
_reflns_threshold_expression I>2sigma(I)
_cod_data_source_file hg2593.cif
_cod_data_source_block I
_cod_depositor_comments
;
The following automatic conversions were performed:
'_symmetry_cell_setting' value 'Monoclinic' changed to 'monoclinic'
according to '/home/saulius/struct/CIF-dictionaries/cif_core.dic'
dictionary named 'cif_core.dic' version 2.4.1 from 2010-06-29.

Automatic conversion script
Id: cif_fix_enum 1527 2010-12-29 10:47:43Z saulius 

The following automatic conversions were performed:

'_symmetry_cell_setting' value 'Monoclinic' changed to 'monoclinic'
according to /home/saulius/struct/CIF-dictionaries/cif_core.dic
dictionary named 'cif_core.dic' version 2.4.1 from 2010-06-29.

Automatic conversion script
Id: cif_fix_values 1715 2011-07-08 13:25:40Z adriana 
;
_cod_original_sg_symbol_H-M 'P 21/c'
_cod_database_code 2224661
_cod_database_fobs_code 2224661

loop_
_symmetry_equiv_pos_as_xyz
'x, y, z'
'-x, y+1/2, -z+1/2'
'-x, -y, -z'
'x, -y-1/2, z-1/2'

loop_
_atom_site_type_symbol
_atom_site_label
_atom_site_fract_x
_atom_site_fract_y
_atom_site_fract_z
_atom_site_U_iso_or_equiv
_atom_site_adp_type
_atom_site_calc_flag
_atom_site_refinement_flags
_atom_site_occupancy
_atom_site_disorder_assembly
_atom_site_disorder_group
Au Au1 0.28448(3) 0.481560(12) 0.61190(3) 0.03110(10) Uani d . 1 . .
Cl Cl1 0.3449(3) 0.44522(9) 0.8400(2) 0.0514(6) Uani d . 1 . .
N N1 0.2300(7) 0.5101(2) 0.4082(6) 0.0347(15) Uani d . 1 . .
C C2 0.1273(8) 0.5513(3) 0.3826(8) 0.0328(17) Uani d . 1 . .
C C3 0.0815(9) 0.5696(3) 0.2393(8) 0.040(2) Uani d . 1 . .
H H3 0.0069 0.5977 0.2156 0.048 Uiso calc R 1 . .
C C4 0.1478(11) 0.5458(3) 0.1317(9) 0.050(2) Uani d . 1 . .
H H4 0.1166 0.5578 0.0331 0.060 Uiso calc R 1 . .
C C5 0.2585(10) 0.5050(3) 0.1635(9) 0.044(2) Uani d . 1 . .
H H5 0.3070 0.4906 0.0897 0.053 Uiso calc R 1 . .
C C6 0.2952(8) 0.4865(3) 0.3063(8) 0.0344(18) Uani d . 1 . .
C C11 0.0767(8) 0.5693(3) 0.5158(7) 0.0316(18) Uani d . 1 . .
N N12 0.1375(7) 0.5411(2) 0.6419(6) 0.0319(14) Uani d . 1 . .
N N13 0.0917(6) 0.5633(2) 0.7583(6) 0.0293(14) Uani d . 1 . .
C C14 -0.0014(8) 0.6050(3) 0.7037(8) 0.0311(17) Uani d . 1 . .
C C15 -0.0165(8) 0.6099(3) 0.5537(8) 0.0328(18) Uani d . 1 . .
H H15 -0.0773 0.6355 0.4906 0.039 Uiso calc R 1 . .
C C16 -0.0734(9) 0.6395(3) 0.8036(8) 0.040(2) Uani d . 1 . .
H H16A 0.0009 0.6458 0.8958 0.048 Uiso calc R 1 . .
H H16B -0.1601 0.6190 0.8284 0.048 Uiso calc R 1 . .
C C17 -0.1289(9) 0.6948(3) 0.7383(9) 0.042(2) Uani d . 1 . .
H H17A -0.2064 0.6882 0.6485 0.050 Uiso calc R 1 . .
H H17B -0.0429 0.7142 0.7085 0.050 Uiso calc R 1 . .
C C18 -0.1964(9) 0.7326(3) 0.8389(9) 0.048(2) Uani d . 1 . .
H H18A -0.1224 0.7370 0.9322 0.057 Uiso calc R 1 . .
H H18B -0.2881 0.7149 0.8618 0.057 Uiso calc R 1 . .
C C19 -0.2390(11) 0.7898(4) 0.7739(11) 0.066(3) Uani d . 1 . .
H H19A -0.1466 0.8108 0.7709 0.098 Uiso calc R 1 . .
H H19B -0.2990 0.8094 0.8349 0.098 Uiso calc R 1 . .
H H19C -0.2986 0.7858 0.6743 0.098 Uiso calc R 1 . .
C C21 0.3986(9) 0.4418(3) 0.3670(8) 0.041(2) Uani d . 1 . .
N N22 0.4106(7) 0.4319(3) 0.5137(7) 0.0386(16) Uani d . 1 . .
N N23 0.5062(8) 0.3898(3) 0.5598(8) 0.0465(18) Uani d . 1 . .
C C24 0.5559(9) 0.3730(3) 0.4398(11) 0.049(2) Uani d . 1 . .
C C25 0.4926(9) 0.4040(3) 0.3161(10) 0.049(2) Uani d . 1 . .
H H25 0.5099 0.4002 0.2191 0.058 Uiso calc R 1 . .
C C26 0.6668(11) 0.3245(4) 0.4558(13) 0.071(3) Uani d . 1 . .
H H26A 0.7227 0.3261 0.3744 0.085 Uiso calc R 1 . .
H H26B 0.7416 0.3291 0.5484 0.085 Uiso calc R 1 . .
C C27 0.6011(12) 0.2719(4) 0.4563(15) 0.093(4) Uani d . 1 . .
H H27A 0.5352 0.2656 0.3592 0.112 Uiso calc R 1 . .
H H27B 0.5353 0.2718 0.5299 0.112 Uiso calc R 1 . .
C C28 0.7134(12) 0.2229(5) 0.4898(16) 0.094(4) Uani d . 1 . .
H H28A 0.7856 0.2244 0.4221 0.113 Uiso calc R 1 . .
H H28B 0.7723 0.2265 0.5911 0.113 Uiso calc R 1 . .
C C29 0.6347(14) 0.1689(5) 0.4739(15) 0.114(5) Uani d . 1 . .
H H29A 0.5526 0.1693 0.5293 0.171 Uiso calc R 1 . .
H H29B 0.7069 0.1396 0.5119 0.171 Uiso calc R 1 . .
H H29C 0.5924 0.1620 0.3701 0.171 Uiso calc R 1 . .

loop_
_atom_site_aniso_label
_atom_site_aniso_U_11
_atom_site_aniso_U_22
_atom_site_aniso_U_33
_atom_site_aniso_U_12
_atom_site_aniso_U_13
_atom_site_aniso_U_23
Au1 0.03813(17) 0.03202(16) 0.02527(15) 0.00177(16) 0.01141(11) -0.00274(16)
Cl1 0.0686(15) 0.0563(14) 0.0304(11) 0.0218(12) 0.0125(10) 0.0075(10)
N1 0.051(4) 0.032(4) 0.024(3) -0.006(3) 0.015(3) -0.003(3)
C2 0.039(5) 0.034(4) 0.029(4) -0.008(4) 0.016(3) -0.001(3)
C3 0.053(5) 0.040(5) 0.026(4) 0.001(4) 0.005(4) 0.005(4)
C4 0.079(7) 0.041(5) 0.032(5) -0.014(5) 0.019(5) -0.003(4)
C5 0.072(6) 0.039(5) 0.030(4) -0.021(4) 0.031(4) -0.012(4)
C6 0.045(5) 0.040(5) 0.024(4) -0.014(4) 0.021(3) -0.010(4)
C11 0.043(5) 0.034(4) 0.019(4) -0.003(3) 0.010(3) 0.008(3)
N12 0.038(4) 0.033(3) 0.027(3) 0.007(3) 0.013(3) -0.002(3)
N13 0.029(3) 0.039(4) 0.022(3) 0.001(3) 0.010(3) -0.008(3)
C14 0.032(4) 0.037(5) 0.024(4) 0.000(3) 0.007(3) 0.000(3)
C15 0.041(5) 0.035(4) 0.021(4) 0.005(4) 0.003(3) 0.002(3)
C16 0.041(5) 0.048(5) 0.031(4) 0.005(4) 0.006(4) -0.003(4)
C17 0.045(5) 0.041(5) 0.038(5) 0.011(4) 0.004(4) -0.006(4)
C18 0.051(6) 0.050(5) 0.039(5) 0.009(4) 0.003(4) -0.014(4)
C19 0.080(7) 0.042(6) 0.067(7) 0.018(5) -0.005(5) -0.018(5)
C21 0.054(5) 0.041(5) 0.031(5) -0.012(4) 0.020(4) -0.014(4)
N22 0.046(4) 0.032(4) 0.041(4) 0.002(3) 0.018(3) -0.007(3)
N23 0.047(4) 0.034(4) 0.067(5) 0.001(3) 0.031(4) 0.001(4)
C24 0.046(5) 0.031(5) 0.079(7) -0.007(4) 0.036(5) -0.016(5)
C25 0.050(6) 0.040(5) 0.064(6) -0.007(4) 0.031(5) -0.016(5)
C26 0.075(7) 0.041(6) 0.106(9) -0.002(5) 0.041(6) -0.018(6)
C27 0.055(7) 0.064(8) 0.170(13) 0.009(6) 0.042(7) 0.025(8)
C28 0.062(7) 0.071(9) 0.152(12) 0.032(6) 0.027(7) 0.030(8)
C29 0.104(11) 0.092(11) 0.141(13) 0.044(9) 0.011(9) 0.018(10)

loop_
_atom_type_symbol
_atom_type_description
_atom_type_scat_dispersion_real
_atom_type_scat_dispersion_imag
_atom_type_scat_source
C C 0.0033 0.0016 'International Tables Vol C Tables 4.2.6.8 and 6.1.1.4'
H H 0.0000 0.0000 'International Tables Vol C Tables 4.2.6.8 and 6.1.1.4'
N N 0.0061 0.0033 'International Tables Vol C Tables 4.2.6.8 and 6.1.1.4'
Cl Cl 0.1484 0.1585 'International Tables Vol C Tables 4.2.6.8 and 6.1.1.4'
Au Au -2.0133 8.8022 'International Tables Vol C Tables 4.2.6.8 and 6.1.1.4'

loop_
_geom_angle_atom_site_label_1
_geom_angle_atom_site_label_2
_geom_angle_atom_site_label_3
_geom_angle_site_symmetry_1
_geom_angle_site_symmetry_3
_geom_angle
_geom_angle_publ_flag
N1 Au1 N22 . . 80.1(3) n
N1 Au1 N12 . . 80.6(2) n
N22 Au1 N12 . . 160.8(3) n
N1 Au1 Cl1 . . 177.47(18) n
N22 Au1 Cl1 . . 98.2(2) n
N12 Au1 Cl1 . . 101.06(18) n
C6 N1 C2 . . 124.9(6) ?
C6 N1 Au1 . . 117.9(5) n
C2 N1 Au1 . . 117.3(5) n
N1 C2 C3 . . 118.0(7) ?
N1 C2 C11 . . 112.7(6) n
C3 C2 C11 . . 129.2(7) n
C4 C3 C2 . . 118.1(8) ?
C4 C3 H3 . . 120.9 ?
C2 C3 H3 . . 120.9 ?
C3 C4 C5 . . 122.2(8) ?
C3 C4 H4 . . 118.9 ?
C5 C4 H4 . . 118.9 ?
C6 C5 C4 . . 117.5(7) ?
C6 C5 H5 . . 121.3 ?
C4 C5 H5 . . 121.3 ?
N1 C6 C5 . . 119.2(8) ?
N1 C6 C21 . . 112.1(6) n
C5 C6 C21 . . 128.7(7) ?
N12 C11 C15 . . 107.2(6) ?
N12 C11 C2 . . 115.8(7) n
C15 C11 C2 . . 137.0(7) ?
N13 N12 C11 . . 110.8(6) ?
N13 N12 Au1 . . 135.4(5) ?
C11 N12 Au1 . . 113.6(5) n
N12 N13 C14 . . 105.2(5) ?
N13 C14 C15 . . 112.1(6) ?
N13 C14 C16 . . 120.0(6) ?
C15 C14 C16 . . 127.9(7) ?
C14 C15 C11 . . 104.6(6) ?
C14 C15 H15 . . 127.7 ?
C11 C15 H15 . . 127.7 ?
C14 C16 C17 . . 113.3(6) ?
C14 C16 H16A . . 108.9 ?
C17 C16 H16A . . 108.9 ?
C14 C16 H16B . . 108.9 ?
C17 C16 H16B . . 108.9 ?
H16A C16 H16B . . 107.7 ?
C16 C17 C18 . . 115.2(7) ?
C16 C17 H17A . . 108.5 ?
C18 C17 H17A . . 108.5 ?
C16 C17 H17B . . 108.5 ?
C18 C17 H17B . . 108.5 ?
H17A C17 H17B . . 107.5 ?
C17 C18 C19 . . 113.6(7) ?
C17 C18 H18A . . 108.8 ?
C19 C18 H18A . . 108.8 ?
C17 C18 H18B . . 108.8 ?
C19 C18 H18B . . 108.8 ?
H18A C18 H18B . . 107.7 ?
C18 C19 H19A . . 109.5 ?
C18 C19 H19B . . 109.5 ?
H19A C19 H19B . . 109.5 ?
C18 C19 H19C . . 109.5 ?
H19A C19 H19C . . 109.5 ?
H19B C19 H19C . . 109.5 ?
N22 C21 C25 . . 106.9(8) ?
N22 C21 C6 . . 115.6(6) n
C25 C21 C6 . . 137.5(8) ?
N23 N22 C21 . . 111.6(6) ?
N23 N22 Au1 . . 134.0(5) ?
C21 N22 Au1 . . 114.3(5) n
C24 N23 N22 . . 105.1(7) ?
N23 C24 C25 . . 111.9(7) ?
N23 C24 C26 . . 117.9(9) ?
C25 C24 C26 . . 130.2(8) ?
C21 C25 C24 . . 104.5(8) ?
C21 C25 H25 . . 127.8 ?
C24 C25 H25 . . 127.8 ?
C27 C26 C24 . . 115.5(9) ?
C27 C26 H26A . . 108.4 ?
C24 C26 H26A . . 108.4 ?
C27 C26 H26B . . 108.4 ?
C24 C26 H26B . . 108.4 ?
H26A C26 H26B . . 107.5 ?
C26 C27 C28 . . 115.9(9) ?
C26 C27 H27A . . 108.3 ?
C28 C27 H27A . . 108.3 ?
C26 C27 H27B . . 108.3 ?
C28 C27 H27B . . 108.3 ?
H27A C27 H27B . . 107.4 ?
C29 C28 C27 . . 112.1(9) ?
C29 C28 H28A . . 109.2 ?
C27 C28 H28A . . 109.2 ?
C29 C28 H28B . . 109.2 ?
C27 C28 H28B . . 109.2 ?
H28A C28 H28B . . 107.9 ?
C28 C29 H29A . . 109.5 ?
C28 C29 H29B . . 109.5 ?
H29A C29 H29B . . 109.5 ?
C28 C29 H29C . . 109.5 ?
H29A C29 H29C . . 109.5 ?
H29B C29 H29C . . 109.5 ?

loop_
_geom_bond_atom_site_label_1
_geom_bond_atom_site_label_2
_geom_bond_site_symmetry_2
_geom_bond_distance
_geom_bond_publ_flag
Au1 N1 . 1.985(6) n
Au1 N22 . 1.994(6) n
Au1 N12 . 2.014(6) n
Au1 Cl1 . 2.263(2) n
N1 C6 . 1.338(8) ?
N1 C2 . 1.349(9) ?
C2 C3 . 1.389(10) ?
C2 C11 . 1.469(9) ?
C3 C4 . 1.387(11) ?
C3 H3 . 0.9500 ?
C4 C5 . 1.394(12) ?
C4 H4 . 0.9500 ?
C5 C6 . 1.379(10) ?
C5 H5 . 0.9500 ?
C6 C21 . 1.466(11) ?
C11 N12 . 1.374(9) ?
C11 C15 . 1.383(10) ?
N12 N13 . 1.345(7) ?
N13 C14 . 1.346(9) ?
C14 C15 . 1.381(9) ?
C14 C16 . 1.490(10) ?
C15 H15 . 0.9500 ?
C16 C17 . 1.515(10) ?
C16 H16A . 0.9900 ?
C16 H16B . 0.9900 ?
C17 C18 . 1.519(10) ?
C17 H17A . 0.9900 ?
C17 H17B . 0.9900 ?
C18 C19 . 1.529(11) ?
C18 H18A . 0.9900 ?
C18 H18B . 0.9900 ?
C19 H19A . 0.9800 ?
C19 H19B . 0.9800 ?
C19 H19C . 0.9800 ?
C21 N22 . 1.369(9) ?
C21 C25 . 1.390(11) ?
N22 N23 . 1.349(9) ?
N23 C24 . 1.346(10) ?
C24 C25 . 1.398(12) ?
C24 C26 . 1.530(12) ?
C25 H25 . 0.9500 ?
C26 C27 . 1.403(12) ?
C26 H26A . 0.9900 ?
C26 H26B . 0.9900 ?
C27 C28 . 1.551(13) ?
C27 H27A . 0.9900 ?
C27 H27B . 0.9900 ?
C28 C29 . 1.482(15) ?
C28 H28A . 0.9900 ?
C28 H28B . 0.9900 ?
C29 H29A . 0.9800 ?
C29 H29B . 0.9800 ?
C29 H29C . 0.9800 ?
